data_4027081
loop_
_publ_author_name
'Jos\'e Luis Garc\'ia Ruano'
'Jos\'e Antonio Fern\'andez-Salas'
'M. Carmen Maestro'

_publ_section_title
;
 Stereocontrolled Fluorobenzylation of Vinyl Sulfones and
 \a,\b-Unsaturated Esters Mediated by a Remote Sulfinyl Group. Synthesis
 of Functionalized Enantiomerically Pure Benzylic Fluorides
;
_journal_name_full 'Journal of Organic Chemistry'
_journal_page_first 2893
_journal_page_last 2900
_journal_paper_doi 10.1021/jo300174k
_journal_volume 77
_journal_year 2012
_chemical_formula_sum 'C28 H24 F2 O3 S2'
_chemical_formula_weight 510.59
_chemical_name_systematic
;
?
;
_space_group_IT_number 19
_symmetry_cell_setting orthorhombic
_symmetry_space_group_name_Hall 'P 2ac 2ab'
_symmetry_space_group_name_H-M 'P 21 21 21'
_atom_sites_solution_hydrogens geom
_atom_sites_solution_primary direct
_atom_sites_solution_secondary difmap
_audit_creation_method SHELXL-97
_cell_angle_alpha 90.00
_cell_angle_beta 90.00
_cell_angle_gamma 90.00
_cell_formula_units_Z 4
_cell_length_a 5.4880(4)
_cell_length_b 15.4600(10)
_cell_length_c 28.8777(17)
_cell_measurement_reflns_used 2091
_cell_measurement_temperature 100(2)
_cell_measurement_theta_max 24.73
_cell_measurement_theta_min 2.63
_cell_volume 2450.1(3)
_computing_cell_refinement 'Bruker SAINT'
_computing_data_collection 'Bruker APEX2'
_computing_data_reduction 'Bruker SAINT'
_computing_molecular_graphics 'Bruker SHELXTL'
_computing_publication_material 'Bruker SHELXTL'
_computing_structure_refinement 'SHELXL-97 (Sheldrick, 2008)'
_computing_structure_solution 'SHELXS-97 (Sheldrick, 2008)'
_diffrn_ambient_temperature 100(2)
_diffrn_measured_fraction_theta_full 0.992
_diffrn_measured_fraction_theta_max 0.992
_diffrn_measurement_device_type 'Bruker APEX-II CCD'
_diffrn_measurement_method '\f and \w scans'
_diffrn_radiation_monochromator graphite
_diffrn_radiation_source 'fine-focus sealed tube'
_diffrn_radiation_type MoK\a
_diffrn_radiation_wavelength 0.71073
_diffrn_reflns_av_R_equivalents 0.0606
_diffrn_reflns_av_sigmaI/netI 0.0876
_diffrn_reflns_limit_h_max 6
_diffrn_reflns_limit_h_min -5
_diffrn_reflns_limit_k_max 18
_diffrn_reflns_limit_k_min -19
_diffrn_reflns_limit_l_max 36
_diffrn_reflns_limit_l_min -26
_diffrn_reflns_number 14074
_diffrn_reflns_theta_full 26.35
_diffrn_reflns_theta_max 26.35
_diffrn_reflns_theta_min 1.41
_exptl_absorpt_coefficient_mu 0.261
_exptl_absorpt_correction_T_max 0.9794
_exptl_absorpt_correction_T_min 0.9496
_exptl_absorpt_correction_type none
_exptl_crystal_colour colourless
_exptl_crystal_density_diffrn 1.384
_exptl_crystal_density_meas 0
_exptl_crystal_description prismatic
_exptl_crystal_F_000 1064
_exptl_crystal_size_max 0.20
_exptl_crystal_size_mid 0.08
_exptl_crystal_size_min 0.08
_refine_diff_density_max 0.430
_refine_diff_density_min -0.427
_refine_diff_density_rms 0.132
_refine_ls_abs_structure_details 'Flack H D (1983), Acta Cryst. A39, 876-881'
_refine_ls_abs_structure_Flack -0.14(11)
_refine_ls_extinction_method none
_refine_ls_goodness_of_fit_ref 1.148
_refine_ls_hydrogen_treatment mixed
_refine_ls_matrix_type full
_refine_ls_number_parameters 317
_refine_ls_number_reflns 4979
_refine_ls_number_restraints 0
_refine_ls_restrained_S_all 1.148
_refine_ls_R_factor_all 0.0810
_refine_ls_R_factor_gt 0.0491
_refine_ls_shift/su_max 0.001
_refine_ls_shift/su_mean 0.000
_refine_ls_structure_factor_coef Fsqd
_refine_ls_weighting_details 'calc w=1/[\s^2^(Fo^2^)+(0.0725P)^2^+0.1196P] where P=(Fo^2^+2Fc^2^)/3'
_refine_ls_weighting_scheme calc
_refine_ls_wR_factor_gt 0.1062
_refine_ls_wR_factor_ref 0.1497
_reflns_number_gt 3803
_reflns_number_total 4979
_reflns_threshold_expression >2sigma(I)
_cod_data_source_file jo300174k_si_001.cif
_cod_data_source_block carmenmaestro00510_0m
_cod_database_code 4027081

loop_
_symmetry_equiv_pos_as_xyz
'x, y, z'
'-x+1/2, -y, z+1/2'
'-x, y+1/2, -z+1/2'
'x+1/2, -y+1/2, -z'

loop_
_atom_site_label
_atom_site_type_symbol
_atom_site_fract_x
_atom_site_fract_y
_atom_site_fract_z
_atom_site_U_iso_or_equiv
_atom_site_adp_type
_atom_site_occupancy
_atom_site_symmetry_multiplicity
_atom_site_calc_flag
_atom_site_refinement_flags
C1 C 0.6186(9) 0.3914(3) 0.52498(15) 0.0234(11) Uani 1 1 d .
H1 H 0.5873 0.4067 0.5563 0.028 Uiso 1 1 calc R
C2 C 0.8285(9) 0.4223(3) 0.50372(14) 0.0240(11) Uani 1 1 d .
H2 H 0.9361 0.4598 0.5199 0.029 Uiso 1 1 calc R
C3 C 0.8782(8) 0.3977(3) 0.45880(14) 0.0164(10) Uani 1 1 d .
H3 H 1.0224 0.4169 0.4438 0.020 Uiso 1 1 calc R
C4 C 0.7153(9) 0.3448(2) 0.43612(13) 0.0149(9) Uani 1 1 d .
C5 C 0.5015(8) 0.3157(3) 0.45714(14) 0.0192(10) Uani 1 1 d .
H5 H 0.3899 0.2802 0.4407 0.023 Uiso 1 1 calc R
C6 C 0.4559(9) 0.3398(3) 0.50225(14) 0.0217(10) Uani 1 1 d .
H6 H 0.3122 0.3205 0.5174 0.026 Uiso 1 1 calc R
C7 C 0.6057(8) 0.3622(3) 0.33784(13) 0.0139(9) Uani 1 1 d .
H7A H 0.6045 0.3283 0.3088 0.017 Uiso 1 1 calc R
H7B H 0.4362 0.3645 0.3495 0.017 Uiso 1 1 calc R
C8 C 0.6908(9) 0.4556(2) 0.32674(13) 0.0148(9) Uani 1 1 d .
H8 H 0.8655 0.4525 0.3170 0.018 Uiso 1 1 calc R
C9 C 0.6752(8) 0.5177(2) 0.36720(12) 0.0150(9) Uani 1 1 d .
C10 C 0.4763(8) 0.5194(3) 0.39699(13) 0.0170(9) Uani 1 1 d .
H10 H 0.3454 0.4804 0.3918 0.020 Uiso 1 1 calc R
C11 C 0.4630(9) 0.5766(3) 0.43433(13) 0.0204(10) Uani 1 1 d .
H11 H 0.3268 0.5768 0.4547 0.024 Uiso 1 1 calc R
C12 C 0.6539(9) 0.6326(3) 0.44051(14) 0.0225(11) Uani 1 1 d .
C13 C 0.8534(9) 0.6345(3) 0.41200(14) 0.0204(10) Uani 1 1 d .
H13 H 0.9826 0.6742 0.4173 0.025 Uiso 1 1 calc R
C14 C 0.8618(8) 0.5763(2) 0.37495(14) 0.0184(10) Uani 1 1 d .
H14 H 0.9981 0.5771 0.3547 0.022 Uiso 1 1 calc R
C15 C 0.5418(8) 0.4880(3) 0.28457(13) 0.0167(9) Uani 1 1 d .
H15 H 0.5406 0.4426 0.2599 0.020 Uiso 1 1 calc R
C16 C 0.6478(8) 0.5709(3) 0.26548(13) 0.0154(10) Uani 1 1 d .
C17 C 0.5651(10) 0.6509(3) 0.28073(14) 0.0239(11) Uani 1 1 d .
H17 H 0.4352 0.6534 0.3024 0.029 Uiso 1 1 calc R
C18 C 0.6684(11) 0.7272(3) 0.26490(15) 0.0304(13) Uani 1 1 d .
H18 H 0.6095 0.7811 0.2760 0.037 Uiso 1 1 calc R
C19 C 0.8546(11) 0.7256(3) 0.23341(16) 0.0316(14) Uani 1 1 d .
H19 H 0.9232 0.7780 0.2223 0.038 Uiso 1 1 calc R
C20 C 0.9421(10) 0.6465(3) 0.21790(14) 0.0244(11) Uani 1 1 d .
H20 H 1.0748 0.6447 0.1968 0.029 Uiso 1 1 calc R
C21 C 0.8370(8) 0.5701(3) 0.23303(13) 0.0172(10) Uani 1 1 d .
C22 C 0.7140(10) 0.4569(3) 0.16525(14) 0.0209(10) Uani 1 1 d .
C23 C 0.5911(8) 0.5224(3) 0.14302(13) 0.0198(10) Uani 1 1 d .
H23 H 0.6285 0.5811 0.1497 0.024 Uiso 1 1 calc R
C24 C 0.4117(10) 0.5025(3) 0.11069(14) 0.0222(11) Uani 1 1 d .
H24 H 0.3256 0.5479 0.0958 0.027 Uiso 1 1 calc R
C25 C 0.3562(10) 0.4166(3) 0.09978(14) 0.0268(12) Uani 1 1 d .
C26 C 0.4857(10) 0.3525(3) 0.12283(15) 0.0304(12) Uani 1 1 d .
H26 H 0.4511 0.2937 0.1160 0.037 Uiso 1 1 calc R
C27 C 0.6637(10) 0.3712(3) 0.15556(15) 0.0284(12) Uani 1 1 d .
H27 H 0.7490 0.3261 0.1709 0.034 Uiso 1 1 calc R
C28 C 0.1654(11) 0.3956(3) 0.06420(15) 0.0364(14) Uani 1 1 d .
H28A H 0.2136 0.3436 0.0471 0.055 Uiso 1 1 calc R
H28B H 0.1492 0.4442 0.0426 0.055 Uiso 1 1 calc R
H28C H 0.0091 0.3855 0.0797 0.055 Uiso 1 1 calc R
F1 F 0.3021(5) 0.50424(15) 0.29946(8) 0.0233(6) Uani 1 1 d .
F2 F 0.6464(5) 0.68810(17) 0.47694(9) 0.0342(7) Uani 1 1 d .
O1 O 0.9562(7) 0.40003(18) 0.23761(9) 0.0263(8) Uani 1 1 d .
O2 O 1.0404(6) 0.32903(18) 0.37113(9) 0.0212(7) Uani 1 1 d .
O3 O 0.7185(6) 0.21673(16) 0.37738(10) 0.0231(7) Uani 1 1 d .
S1 S 0.9596(2) 0.47577(7) 0.20560(4) 0.0206(3) Uani 1 1 d .
S2 S 0.7898(2) 0.30679(6) 0.37938(3) 0.0160(2) Uani 1 1 d .

loop_
_atom_site_aniso_label
_atom_site_aniso_U_11
_atom_site_aniso_U_22
_atom_site_aniso_U_33
_atom_site_aniso_U_23
_atom_site_aniso_U_13
_atom_site_aniso_U_12
C1 0.028(3) 0.028(2) 0.014(2) 0.0029(19) 0.001(2) 0.013(2)
C2 0.027(3) 0.026(2) 0.019(2) -0.0013(19) -0.001(2) 0.001(2)
C3 0.014(3) 0.017(2) 0.018(2) 0.0030(18) 0.0004(18) 0.0003(18)
C4 0.018(2) 0.0148(18) 0.0123(18) 0.0032(16) 0.0008(18) 0.0039(18)
C5 0.018(3) 0.019(2) 0.021(2) 0.0051(18) -0.0031(19) 0.002(2)
C6 0.021(3) 0.025(2) 0.019(2) 0.0111(19) 0.008(2) 0.005(2)
C7 0.013(2) 0.017(2) 0.0111(18) -0.0006(17) 0.0025(16) -0.0012(17)
C8 0.010(2) 0.017(2) 0.0170(19) 0.0005(17) 0.0018(18) -0.0023(18)
C9 0.016(2) 0.0152(19) 0.0138(19) 0.0033(17) -0.0036(17) 0.0012(18)
C10 0.017(3) 0.018(2) 0.0166(19) 0.0048(17) -0.0009(18) 0.0003(19)
C11 0.023(3) 0.024(2) 0.0145(19) 0.0025(18) 0.000(2) 0.004(2)
C12 0.028(3) 0.021(2) 0.019(2) 0.0027(19) -0.004(2) 0.002(2)
C13 0.022(3) 0.015(2) 0.024(2) -0.0002(19) -0.004(2) -0.0005(19)
C14 0.017(3) 0.018(2) 0.020(2) 0.0021(18) -0.0005(19) 0.0008(18)
C15 0.015(2) 0.022(2) 0.0135(19) 0.0017(17) 0.0017(18) -0.0009(19)
C16 0.020(3) 0.016(2) 0.0096(18) 0.0018(16) -0.0035(17) 0.0007(19)
C17 0.036(3) 0.022(2) 0.014(2) 0.0001(19) 0.003(2) 0.007(2)
C18 0.057(4) 0.016(2) 0.018(2) -0.0009(19) 0.000(2) 0.006(2)
C19 0.058(4) 0.016(2) 0.021(2) 0.0040(19) -0.004(2) -0.011(2)
C20 0.027(3) 0.032(3) 0.014(2) 0.0042(19) 0.000(2) -0.014(2)
C21 0.023(3) 0.015(2) 0.0129(19) 0.0010(17) -0.0003(18) -0.0010(19)
C22 0.027(3) 0.022(2) 0.015(2) -0.0012(17) 0.006(2) -0.001(2)
C23 0.027(3) 0.018(2) 0.0142(19) 0.0004(18) 0.0041(19) -0.003(2)
C24 0.034(3) 0.021(2) 0.011(2) 0.0020(18) 0.0037(19) 0.002(2)
C25 0.041(4) 0.027(2) 0.013(2) -0.0010(19) 0.002(2) -0.006(2)
C26 0.050(4) 0.016(2) 0.025(2) -0.001(2) -0.005(3) -0.008(2)
C27 0.044(4) 0.018(2) 0.023(2) 0.0040(19) -0.002(2) 0.003(2)
C28 0.053(4) 0.036(3) 0.021(2) -0.005(2) -0.007(3) -0.011(3)
F1 0.0123(14) 0.0361(14) 0.0215(12) 0.0073(11) -0.0009(11) -0.0010(11)
F2 0.051(2) 0.0289(14) 0.0231(13) -0.0123(12) 0.0045(13) -0.0011(14)
O1 0.044(2) 0.0165(15) 0.0178(15) 0.0014(12) -0.0027(16) 0.0095(15)
O2 0.0165(17) 0.0293(16) 0.0177(14) 0.0014(13) 0.0046(13) 0.0026(14)
O3 0.033(2) 0.0144(13) 0.0218(15) 0.0015(12) 0.0014(15) -0.0006(13)
S1 0.0247(7) 0.0214(5) 0.0158(5) -0.0013(5) 0.0042(5) 0.0025(5)
S2 0.0164(6) 0.0153(5) 0.0163(5) 0.0013(4) 0.0019(5) 0.0010(5)

loop_
_atom_type_symbol
_atom_type_description
_atom_type_scat_dispersion_real
_atom_type_scat_dispersion_imag
_atom_type_scat_source
C C 0.0033 0.0016 'International Tables Vol C Tables 4.2.6.8 and 6.1.1.4'
H H 0.0000 0.0000 'International Tables Vol C Tables 4.2.6.8 and 6.1.1.4'
O O 0.0106 0.0060 'International Tables Vol C Tables 4.2.6.8 and 6.1.1.4'
F F 0.0171 0.0103 'International Tables Vol C Tables 4.2.6.8 and 6.1.1.4'
S S 0.1246 0.1234 'International Tables Vol C Tables 4.2.6.8 and 6.1.1.4'

loop_
_geom_angle_atom_site_label_1
_geom_angle_atom_site_label_2
_geom_angle_atom_site_label_3
_geom_angle
C6 C1 C2 122.0(4)
C3 C2 C1 119.0(4)
C4 C3 C2 118.9(4)
C3 C4 C5 122.0(4)
C3 C4 S2 118.8(3)
C5 C4 S2 119.0(3)
C6 C5 C4 118.5(4)
C1 C6 C5 119.6(4)
C8 C7 S2 114.5(3)
C9 C8 C15 111.9(3)
C9 C8 C7 114.4(3)
C15 C8 C7 107.7(3)
C14 C9 C10 117.9(4)
C14 C9 C8 119.8(4)
C10 C9 C8 122.3(4)
C9 C10 C11 122.1(4)
C12 C11 C10 117.4(4)
F2 C12 C13 118.4(4)
F2 C12 C11 118.4(4)
C13 C12 C11 123.1(4)
C12 C13 C14 118.2(4)
C9 C14 C13 121.3(4)
F1 C15 C16 108.6(3)
F1 C15 C8 108.1(3)
C16 C15 C8 110.9(3)
C17 C16 C21 117.6(4)
C17 C16 C15 120.9(4)
C21 C16 C15 121.5(4)
C18 C17 C16 121.3(4)
C19 C18 C17 120.6(4)
C18 C19 C20 119.3(4)
C21 C20 C19 120.4(4)
C20 C21 C16 120.9(4)
C20 C21 S1 113.5(3)
C16 C21 S1 125.6(3)
C23 C22 C27 120.9(4)
C23 C22 S1 123.3(3)
C27 C22 S1 115.7(4)
C22 C23 C24 119.8(4)
C23 C24 C25 121.0(4)
C26 C25 C24 117.3(4)
C26 C25 C28 122.0(4)
C24 C25 C28 120.7(4)
C25 C26 C27 122.5(4)
C22 C27 C26 118.5(4)
O1 S1 C21 111.14(17)
O1 S1 C22 105.3(2)
C21 S1 C22 97.8(2)
O2 S2 O3 118.82(19)
O2 S2 C7 108.37(19)
O3 S2 C7 106.3(2)
O2 S2 C4 107.0(2)
O3 S2 C4 106.90(19)
C7 S2 C4 109.2(2)

loop_
_geom_bond_atom_site_label_1
_geom_bond_atom_site_label_2
_geom_bond_distance
C1 C6 1.366(7)
C1 C2 1.390(7)
C2 C3 1.379(6)
C3 C4 1.378(6)
C4 C5 1.395(6)
C4 S2 1.788(4)
C5 C6 1.377(6)
C7 C8 1.552(5)
C7 S2 1.787(4)
C8 C9 1.514(5)
C8 C15 1.549(5)
C9 C14 1.386(6)
C9 C10 1.390(6)
C10 C11 1.397(5)
C11 C12 1.370(7)
C12 F2 1.359(5)
C12 C13 1.370(7)
C13 C14 1.398(6)
C15 F1 1.407(5)
C15 C16 1.513(6)
C16 C17 1.389(6)
C16 C21 1.399(6)
C17 C18 1.386(6)
C18 C19 1.368(7)
C19 C20 1.389(7)
C20 C21 1.384(6)
C21 S1 1.791(4)
C22 C23 1.375(6)
C22 C27 1.383(6)
C22 S1 1.806(5)
C23 C24 1.391(6)
C24 C25 1.398(6)
C25 C26 1.389(7)
C25 C28 1.502(7)
C26 C27 1.390(7)
O1 S1 1.492(3)
O2 S2 1.437(3)
O3 S2 1.448(3)
